data_7049524
loop_
_publ_author_name
'Al-Jibori, Subhi A'
'Ali, Samer Hussein'
'Al-Janabi, Ahmed S'
'Wagner, Christoph'
'Hogarth, Graeme'

_publ_section_title
;
 Phosphine-promoted ring-opening of benzisothiazolinate ligands at a
 nickel(ii) centre: a convenient synthesis of Ni(ii)-thiolate complexes.
;
_journal_issue 17
_journal_name_full 'Dalton transactions (Cambridge, England : 2003)'
_journal_page_first 5520
_journal_page_last 5522
_journal_paper_doi 10.1039/c9dt00953a
_journal_volume 48
_journal_year 2019
_chemical_formula_moiety 'C39 H30 N2 Ni O P2 S2'
_chemical_formula_sum 'C39 H30 N2 Ni O P2 S2'
_chemical_formula_weight 727.42
_space_group_crystal_system monoclinic
_space_group_IT_number 14
_space_group_name_Hall '-P 2ybc'
_space_group_name_H-M_alt 'P 1 21/c 1'
_symmetry_space_group_name_Hall '-P 2ybc'
_symmetry_space_group_name_H-M 'P 1 21/c 1'
_atom_sites_solution_hydrogens geom
_audit_creation_date 2018-12-13
_audit_creation_method
;
Olex2 1.2
(compiled 2018.05.29 svn.r3508 for OlexSys, GUI svn.r5506)
;
_audit_update_record
;
2018-12-13 deposited with the CCDC.    2019-03-28 downloaded from the CCDC.
;
_cell_angle_alpha 90
_cell_angle_beta 98.521(3)
_cell_angle_gamma 90
_cell_formula_units_Z 4
_cell_length_a 10.9912(4)
_cell_length_b 27.0617(12)
_cell_length_c 11.4178(4)
_cell_measurement_reflns_used 14236
_cell_measurement_temperature 213
_cell_measurement_theta_max 27.16
_cell_measurement_theta_min 1.50
_cell_volume 3358.6(2)
_computing_cell_refinement
;
X-Area Recipe 1.33.0.0 (STOE, 2015)
;
_computing_data_collection
;
X-Area WinXpose 2.0.22.0 (STOE, 2016)
;
_computing_data_reduction 'STOE X-Area'
_computing_molecular_graphics 'Olex2 (Dolomanov et al., 2009)'
_computing_publication_material 'Olex2 (Dolomanov et al., 2009)'
_computing_structure_refinement 'XL (Sheldrick, 2015b)'
_computing_structure_solution 'XT (Sheldrick, 2015a)'
_diffrn_ambient_temperature 213
_diffrn_detector 'image plate (34 cm diameter)'
_diffrn_detector_area_resol_mean 6.67
_diffrn_detector_type 'STOE Imaging Plate'
_diffrn_measured_fraction_theta_full 1.000
_diffrn_measured_fraction_theta_max 1.000
_diffrn_measurement_device '2-circle diffractometer'
_diffrn_measurement_device_type 'STOE IPDS 2'
_diffrn_measurement_method 'rotation method'
_diffrn_radiation_collimation '0.5 mm diameter, monocapillary'
_diffrn_radiation_monochromator 'plane graphite'
_diffrn_radiation_polarisn_norm 0
_diffrn_radiation_type MoK\a
_diffrn_radiation_wavelength 0.71073
_diffrn_reflns_av_R_equivalents 0.0301
_diffrn_reflns_av_unetI/netI 0.0272
_diffrn_reflns_Laue_measured_fraction_full 1.000
_diffrn_reflns_Laue_measured_fraction_max 1.000
_diffrn_reflns_limit_h_max 12
_diffrn_reflns_limit_h_min -13
_diffrn_reflns_limit_k_max 32
_diffrn_reflns_limit_k_min -30
_diffrn_reflns_limit_l_max 13
_diffrn_reflns_limit_l_min -13
_diffrn_reflns_number 17246
_diffrn_reflns_point_group_measured_fraction_full 1.000
_diffrn_reflns_point_group_measured_fraction_max 1.000
_diffrn_reflns_theta_full 24.999
_diffrn_reflns_theta_max 24.999
_diffrn_reflns_theta_min 1.505
_diffrn_source 'sealed X-ray tube, 12 x 0.4 mm long-fine focus'
_diffrn_source_type 'Incoatec I\ms'
_exptl_absorpt_coefficient_mu 0.833
_exptl_absorpt_correction_T_max 0.9456
_exptl_absorpt_correction_T_min 0.7851
_exptl_absorpt_correction_type integration
_exptl_absorpt_process_details '(IPDS Software; Stoe & Cie, 1999)'
_exptl_crystal_colour 'clear orange'
_exptl_crystal_colour_lustre clear
_exptl_crystal_colour_primary orange
_exptl_crystal_density_diffrn 1.439
_exptl_crystal_density_method 'not measured'
_exptl_crystal_description plate
_exptl_crystal_F_000 1504
_exptl_crystal_size_max 0.33
_exptl_crystal_size_mid 0.28
_exptl_crystal_size_min 0.05
_refine_diff_density_max 0.379
_refine_diff_density_min -0.185
_refine_diff_density_rms 0.061
_refine_ls_extinction_method none
_refine_ls_goodness_of_fit_ref 1.015
_refine_ls_hydrogen_treatment constr
_refine_ls_matrix_type full
_refine_ls_number_parameters 424
_refine_ls_number_reflns 5910
_refine_ls_number_restraints 0
_refine_ls_restrained_S_all 1.015
_refine_ls_R_factor_all 0.0416
_refine_ls_R_factor_gt 0.0292
_refine_ls_shift/su_max 0.001
_refine_ls_shift/su_mean 0.000
_refine_ls_structure_factor_coef Fsqd
_refine_ls_weighting_details 'w=1/[\s^2^(Fo^2^)+(0.0461P)^2^] where P=(Fo^2^+2Fc^2^)/3'
_refine_ls_weighting_scheme calc
_refine_ls_wR_factor_gt 0.0677
_refine_ls_wR_factor_ref 0.0724
_reflns_Friedel_coverage 0.000
_reflns_number_gt 4776
_reflns_number_total 5910
_reflns_threshold_expression 'I > 2\s(I)'
_cod_data_source_file c9dt00953a2.cif
_cod_data_source_block ipds4963
_cod_depositor_comments 'Adding full bibliography for 7049523--7049525.cif.'
_cod_database_code 7049524
_shelx_shelxl_version_number 2014/7
_shelx_space_group_comment
;
The symmetry employed for this shelxl refinement is uniquely defined
by the following loop, which should always be used as a source of
symmetry information in preference to the above space-group names.
They are only intended as comments.
;
_shelx_estimated_absorpt_t_max 0.960
_shelx_estimated_absorpt_t_min 0.771
_olex2_refinement_description
;
1. Fixed Uiso
 At 1.2 times of:
  All C(H) groups, All C(H,H) groups
2.a Secondary CH2 refined with riding coordinates:
 C15(H15A,H15B)
2.b Aromatic/amide H refined with riding coordinates:
 C4(H4), C5(H5), C6(H6), C7(H7), C10(H10), C11(H11), C12(H12), C13(H13),
 C17(H17), C18(H18), C19(H19), C20(H20), C21(H21), C23(H23), C24(H24), C25(H25),
  C26(H26), C27(H27), C29(H29), C30(H30), C31(H31), C32(H32), C33(H33),
 C35(H35), C36(H36), C37(H37), C38(H38), C39(H39)
;
_olex2_submission_special_instructions 'No special instructions were received'

loop_
_space_group_symop_operation_xyz
'x, y, z'
'-x, y+1/2, -z+1/2'
'-x, -y, -z'
'x, -y-1/2, z-1/2'

loop_
_atom_site_label
_atom_site_type_symbol
_atom_site_fract_x
_atom_site_fract_y
_atom_site_fract_z
_atom_site_U_iso_or_equiv
_atom_site_adp_type
_atom_site_occupancy
_atom_site_site_symmetry_order
_atom_site_calc_flag
_atom_site_refinement_flags_posn
C1 C 0.58311(19) 0.30468(7) 0.57371(15) 0.0325(4) Uani 1 1 d .
C2 C 0.70910(19) 0.29831(7) 0.63685(16) 0.0348(4) Uani 1 1 d .
C3 C 0.8134(2) 0.32328(8) 0.61079(17) 0.0385(5) Uani 1 1 d .
C4 C 0.9281(2) 0.31200(10) 0.6784(2) 0.0527(6) Uani 1 1 d .
H4 H 1.0001 0.3277 0.6598 0.063 Uiso 1 1 calc R
C5 C 0.9383(3) 0.27896(10) 0.7703(2) 0.0564(6) Uani 1 1 d .
H5 H 1.0168 0.2718 0.8139 0.068 Uiso 1 1 calc R
C6 C 0.8340(3) 0.25583(9) 0.79992(19) 0.0520(6) Uani 1 1 d .
H6 H 0.8402 0.2338 0.8654 0.062 Uiso 1 1 calc R
C7 C 0.7223(2) 0.26520(8) 0.73340(17) 0.0410(5) Uani 1 1 d .
H7 H 0.6513 0.2489 0.7528 0.049 Uiso 1 1 calc R
C8 C 0.8137(2) 0.41334(8) 0.20019(17) 0.0372(5) Uani 1 1 d .
C9 C 0.8519(2) 0.44398(8) 0.11372(18) 0.0392(5) Uani 1 1 d .
C10 C 0.9128(2) 0.42442(9) 0.0247(2) 0.0490(6) Uani 1 1 d .
H10 H 0.9382 0.4457 -0.0333 0.059 Uiso 1 1 calc R
C11 C 0.9359(2) 0.37470(10) 0.0210(2) 0.0553(6) Uani 1 1 d .
H11 H 0.9746 0.3613 -0.0409 0.066 Uiso 1 1 calc R
C12 C 0.9026(3) 0.34447(10) 0.1077(2) 0.0588(7) Uani 1 1 d .
H12 H 0.9206 0.3102 0.1065 0.071 Uiso 1 1 calc R
C13 C 0.8434(2) 0.36327(9) 0.1963(2) 0.0519(6) Uani 1 1 d .
H13 H 0.8224 0.3417 0.2559 0.062 Uiso 1 1 calc R
C14 C 0.8296(2) 0.49630(9) 0.11448(19) 0.0499(6) Uani 1 1 d .
C15 C 0.3925(2) 0.33461(8) 0.26143(15) 0.0348(4) Uani 1 1 d .
H15A H 0.3062 0.3426 0.2290 0.042 Uiso 1 1 calc R
H15B H 0.4191 0.3062 0.2169 0.042 Uiso 1 1 calc R
C16 C 0.3920(2) 0.44075(7) 0.26040(16) 0.0355(4) Uani 1 1 d .
C17 C 0.2778(2) 0.44351(9) 0.1903(2) 0.0475(5) Uani 1 1 d .
H17 H 0.2548 0.4193 0.1309 0.057 Uiso 1 1 calc R
C18 C 0.1974(2) 0.48142(10) 0.2065(2) 0.0549(6) Uani 1 1 d .
H18 H 0.1187 0.4828 0.1592 0.066 Uiso 1 1 calc R
C19 C 0.2311(2) 0.51732(9) 0.2912(2) 0.0520(6) Uani 1 1 d .
H19 H 0.1755 0.5432 0.3026 0.062 Uiso 1 1 calc R
C20 C 0.3449(2) 0.51549(9) 0.35870(19) 0.0488(6) Uani 1 1 d .
H20 H 0.3687 0.5405 0.4158 0.059 Uiso 1 1 calc R
C21 C 0.4254(2) 0.47747(8) 0.34426(17) 0.0411(5) Uani 1 1 d .
H21 H 0.5039 0.4764 0.3919 0.049 Uiso 1 1 calc R
C22 C 0.5215(2) 0.38678(8) 0.09589(16) 0.0356(4) Uani 1 1 d .
C23 C 0.5086(2) 0.42837(8) 0.02439(18) 0.0458(5) Uani 1 1 d .
H23 H 0.4735 0.4576 0.0511 0.055 Uiso 1 1 calc R
C24 C 0.5467(3) 0.42748(10) -0.08626(19) 0.0553(6) Uani 1 1 d .
H24 H 0.5372 0.4560 -0.1351 0.066 Uiso 1 1 calc R
C25 C 0.5979(2) 0.38556(10) -0.12524(18) 0.0521(6) Uani 1 1 d .
H25 H 0.6253 0.3853 -0.2003 0.063 Uiso 1 1 calc R
C26 C 0.6096(3) 0.34411(10) -0.0557(2) 0.0554(6) Uani 1 1 d .
H26 H 0.6443 0.3149 -0.0832 0.066 Uiso 1 1 calc R
C27 C 0.5712(2) 0.34453(9) 0.05429(19) 0.0478(6) Uani 1 1 d .
H27 H 0.5791 0.3155 0.1016 0.057 Uiso 1 1 calc R
C28 C 0.31469(19) 0.36469(7) 0.48108(16) 0.0339(4) Uani 1 1 d .
C29 C 0.1927(2) 0.37179(9) 0.4323(2) 0.0471(5) Uani 1 1 d .
H29 H 0.1566 0.3516 0.3684 0.057 Uiso 1 1 calc R
C30 C 0.1234(2) 0.40818(10) 0.4763(2) 0.0572(6) Uani 1 1 d .
H30 H 0.0403 0.4133 0.4420 0.069 Uiso 1 1 calc R
C31 C 0.1757(3) 0.43695(9) 0.5703(2) 0.0566(7) Uani 1 1 d .
H31 H 0.1279 0.4617 0.6012 0.068 Uiso 1 1 calc R
C32 C 0.2961(3) 0.43002(9) 0.6191(2) 0.0515(6) Uani 1 1 d .
H32 H 0.3313 0.4499 0.6839 0.062 Uiso 1 1 calc R
C33 C 0.3666(2) 0.39436(8) 0.57480(17) 0.0404(5) Uani 1 1 d .
H33 H 0.4504 0.3901 0.6082 0.048 Uiso 1 1 calc R
C34 C 0.33443(18) 0.25986(7) 0.42174(15) 0.0315(4) Uani 1 1 d .
C35 C 0.3549(2) 0.22356(8) 0.34152(18) 0.0412(5) Uani 1 1 d .
H35 H 0.4066 0.2301 0.2837 0.049 Uiso 1 1 calc R
C36 C 0.2998(2) 0.17764(8) 0.3454(2) 0.0488(6) Uani 1 1 d .
H36 H 0.3146 0.1527 0.2905 0.059 Uiso 1 1 calc R
C37 C 0.2238(2) 0.16783(8) 0.4284(2) 0.0456(5) Uani 1 1 d .
H37 H 0.1869 0.1362 0.4314 0.055 Uiso 1 1 calc R
C38 C 0.2017(2) 0.20431(8) 0.50701(18) 0.0399(5) Uani 1 1 d .
H38 H 0.1480 0.1978 0.5632 0.048 Uiso 1 1 calc R
C39 C 0.25623(19) 0.24995(8) 0.50523(16) 0.0356(4) Uani 1 1 d .
H39 H 0.2410 0.2747 0.5603 0.043 Uiso 1 1 calc R
O O 0.49404(14) 0.28897(6) 0.61933(11) 0.0417(3) Uani 1 1 d .
N1 N 0.55687(15) 0.32584(6) 0.46254(12) 0.0314(3) Uani 1 1 d .
N2 N 0.8171(3) 0.53813(9) 0.1131(2) 0.0761(8) Uani 1 1 d .
S1 S 0.81440(5) 0.37080(2) 0.50765(5) 0.04450(14) Uani 1 1 d .
S2 S 0.73183(5) 0.43869(2) 0.30647(4) 0.03985(13) Uani 1 1 d .
P1 P 0.49200(5) 0.38814(2) 0.24800(4) 0.03186(12) Uani 1 1 d .
P2 P 0.40524(5) 0.31980(2) 0.41673(4) 0.02976(12) Uani 1 1 d .
Ni Ni 0.64450(2) 0.37579(2) 0.38743(2) 0.03076(8) Uani 1 1 d .

loop_
_atom_site_aniso_label
_atom_site_aniso_U_11
_atom_site_aniso_U_22
_atom_site_aniso_U_33
_atom_site_aniso_U_23
_atom_site_aniso_U_13
_atom_site_aniso_U_12
C1 0.0384(11) 0.0350(10) 0.0249(8) -0.0039(7) 0.0072(8) -0.0057(9)
C2 0.0386(11) 0.0361(10) 0.0290(9) -0.0063(8) 0.0030(8) -0.0008(9)
C3 0.0365(11) 0.0425(11) 0.0355(10) -0.0055(9) 0.0020(9) -0.0031(9)
C4 0.0389(13) 0.0584(15) 0.0574(14) -0.0025(11) -0.0042(11) -0.0049(11)
C5 0.0510(15) 0.0547(15) 0.0561(14) -0.0042(11) -0.0162(12) 0.0048(12)
C6 0.0686(18) 0.0426(13) 0.0393(11) -0.0007(9) -0.0098(11) 0.0048(12)
C7 0.0525(14) 0.0376(11) 0.0315(10) -0.0035(8) 0.0021(9) -0.0030(10)
C8 0.0359(11) 0.0378(11) 0.0394(10) -0.0006(8) 0.0110(9) -0.0044(9)
C9 0.0368(11) 0.0417(11) 0.0405(10) 0.0039(9) 0.0106(9) -0.0031(9)
C10 0.0458(14) 0.0595(15) 0.0458(11) 0.0081(11) 0.0199(10) 0.0037(11)
C11 0.0501(15) 0.0653(16) 0.0559(14) 0.0011(12) 0.0257(12) 0.0145(12)
C12 0.0641(17) 0.0459(14) 0.0726(16) 0.0008(12) 0.0303(14) 0.0116(12)
C13 0.0623(16) 0.0400(12) 0.0597(14) 0.0058(10) 0.0294(13) 0.0034(11)
C14 0.0654(16) 0.0479(14) 0.0414(12) 0.0061(10) 0.0244(11) -0.0027(11)
C15 0.0391(11) 0.0390(11) 0.0261(9) -0.0003(8) 0.0045(8) -0.0073(9)
C16 0.0416(12) 0.0379(11) 0.0282(9) 0.0037(8) 0.0089(8) -0.0002(9)
C17 0.0498(14) 0.0463(13) 0.0444(12) -0.0025(10) 0.0007(10) 0.0001(11)
C18 0.0443(14) 0.0592(15) 0.0586(14) 0.0064(12) -0.0011(11) 0.0046(12)
C19 0.0575(16) 0.0494(14) 0.0520(13) 0.0057(11) 0.0179(12) 0.0136(12)
C20 0.0662(17) 0.0452(13) 0.0364(11) -0.0037(9) 0.0119(11) 0.0062(12)
C21 0.0483(13) 0.0445(12) 0.0303(9) -0.0012(9) 0.0050(9) 0.0009(10)
C22 0.0411(12) 0.0392(11) 0.0274(9) -0.0002(8) 0.0076(8) -0.0043(9)
C23 0.0668(16) 0.0393(12) 0.0332(10) 0.0009(9) 0.0135(10) -0.0042(11)
C24 0.0811(19) 0.0531(14) 0.0339(11) 0.0082(10) 0.0164(12) -0.0085(13)
C25 0.0594(15) 0.0694(16) 0.0302(10) -0.0060(10) 0.0155(10) -0.0122(13)
C26 0.0665(17) 0.0595(15) 0.0437(12) -0.0095(11) 0.0200(12) 0.0071(13)
C27 0.0636(16) 0.0433(12) 0.0392(11) 0.0047(9) 0.0162(11) 0.0080(11)
C28 0.0359(11) 0.0359(10) 0.0319(9) -0.0005(8) 0.0115(8) -0.0064(9)
C29 0.0369(12) 0.0510(14) 0.0546(13) -0.0106(10) 0.0103(10) -0.0078(10)
C30 0.0395(14) 0.0575(15) 0.0785(17) -0.0008(13) 0.0212(12) 0.0006(11)
C31 0.0633(17) 0.0479(14) 0.0652(15) -0.0060(12) 0.0316(14) 0.0031(12)
C32 0.0706(18) 0.0430(13) 0.0433(12) -0.0093(10) 0.0162(12) -0.0024(12)
C33 0.0474(13) 0.0394(11) 0.0347(10) -0.0015(9) 0.0072(9) -0.0037(10)
C34 0.0298(10) 0.0360(10) 0.0281(8) 0.0019(8) 0.0024(8) -0.0047(8)
C35 0.0430(13) 0.0413(11) 0.0420(11) -0.0032(9) 0.0152(10) -0.0011(10)
C36 0.0521(14) 0.0368(12) 0.0586(13) -0.0090(10) 0.0118(11) -0.0001(10)
C37 0.0420(13) 0.0348(11) 0.0582(13) 0.0073(10) 0.0016(10) -0.0043(10)
C38 0.0354(11) 0.0458(12) 0.0381(10) 0.0090(9) 0.0039(9) -0.0065(9)
C39 0.0354(11) 0.0430(11) 0.0288(9) -0.0012(8) 0.0056(8) -0.0057(9)
O 0.0397(8) 0.0583(9) 0.0282(6) 0.0029(6) 0.0087(6) -0.0118(7)
N1 0.0307(9) 0.0387(9) 0.0251(7) -0.0004(6) 0.0047(6) -0.0046(7)
N2 0.127(2) 0.0459(14) 0.0642(14) 0.0103(10) 0.0447(15) 0.0033(14)
S1 0.0339(3) 0.0530(3) 0.0457(3) 0.0053(2) 0.0030(2) -0.0127(2)
S2 0.0484(3) 0.0333(3) 0.0417(3) -0.0027(2) 0.0194(2) -0.0081(2)
P1 0.0384(3) 0.0337(3) 0.0243(2) 0.00031(19) 0.0073(2) -0.0041(2)
P2 0.0309(3) 0.0354(3) 0.0237(2) -0.00184(18) 0.00622(19) -0.0065(2)
Ni 0.03194(14) 0.03354(14) 0.02798(13) -0.00061(9) 0.00830(10) -0.00608(11)

loop_
_atom_type_symbol
_atom_type_description
_atom_type_scat_dispersion_real
_atom_type_scat_dispersion_imag
_atom_type_scat_source
C C 0.0033 0.0016 'International Tables Vol C Tables 4.2.6.8 and 6.1.1.4'
H H 0.0000 0.0000 'International Tables Vol C Tables 4.2.6.8 and 6.1.1.4'
N N 0.0061 0.0033 'International Tables Vol C Tables 4.2.6.8 and 6.1.1.4'
Ni Ni 0.3393 1.1124 'International Tables Vol C Tables 4.2.6.8 and 6.1.1.4'
O O 0.0106 0.0060 'International Tables Vol C Tables 4.2.6.8 and 6.1.1.4'
P P 0.1023 0.0942 'International Tables Vol C Tables 4.2.6.8 and 6.1.1.4'
S S 0.1246 0.1234 'International Tables Vol C Tables 4.2.6.8 and 6.1.1.4'

loop_
_geom_angle_atom_site_label_1
_geom_angle_atom_site_label_2
_geom_angle_atom_site_label_3
_geom_angle
O C1 C2 119.59(17)
O C1 N1 116.97(18)
N1 C1 C2 123.40(16)
C3 C2 C1 125.40(18)
C3 C2 C7 118.7(2)
C7 C2 C1 115.89(18)
C2 C3 C4 118.2(2)
C2 C3 S1 125.88(17)
C4 C3 S1 115.78(17)
C3 C4 H4 119.1
C5 C4 C3 121.7(2)
C5 C4 H4 119.1
C4 C5 H5 119.9
C4 C5 C6 120.2(2)
C6 C5 H5 119.9
C5 C6 H6 120.5
C7 C6 C5 119.1(2)
C7 C6 H6 120.5
C2 C7 H7 119.0
C6 C7 C2 122.1(2)
C6 C7 H7 119.0
C9 C8 S2 119.63(16)
C13 C8 C9 117.15(18)
C13 C8 S2 123.22(16)
C8 C9 C10 120.9(2)
C8 C9 C14 120.65(18)
C10 C9 C14 118.48(19)
C9 C10 H10 119.9
C11 C10 C9 120.3(2)
C11 C10 H10 119.9
C10 C11 H11 120.3
C10 C11 C12 119.4(2)
C12 C11 H11 120.3
C11 C12 H12 119.5
C11 C12 C13 120.9(2)
C13 C12 H12 119.5
C8 C13 H13 119.4
C12 C13 C8 121.3(2)
C12 C13 H13 119.4
N2 C14 C9 176.8(3)
H15A C15 H15B 108.5
P1 C15 H15A 110.3
P1 C15 H15B 110.3
P2 C15 H15A 110.3
P2 C15 H15B 110.3
P2 C15 P1 107.29(10)
C17 C16 C21 118.9(2)
C17 C16 P1 120.21(16)
C21 C16 P1 120.85(17)
C16 C17 H17 119.9
C18 C17 C16 120.3(2)
C18 C17 H17 119.9
C17 C18 H18 119.9
C19 C18 C17 120.2(2)
C19 C18 H18 119.9
C18 C19 H19 120.1
C20 C19 C18 119.8(2)
C20 C19 H19 120.1
C19 C20 H20 119.8
C19 C20 C21 120.5(2)
C21 C20 H20 119.8
C16 C21 H21 119.8
C20 C21 C16 120.4(2)
C20 C21 H21 119.8
C23 C22 P1 122.02(16)
C27 C22 C23 118.77(18)
C27 C22 P1 118.82(15)
C22 C23 H23 119.9
C22 C23 C24 120.2(2)
C24 C23 H23 119.9
C23 C24 H24 119.9
C25 C24 C23 120.3(2)
C25 C24 H24 119.9
C24 C25 H25 120.1
C26 C25 C24 119.85(19)
C26 C25 H25 120.1
C25 C26 H26 119.8
C25 C26 C27 120.3(2)
C27 C26 H26 119.8
C22 C27 C26 120.6(2)
C22 C27 H27 119.7
C26 C27 H27 119.7
C29 C28 C33 119.4(2)
C29 C28 P2 119.40(16)
C33 C28 P2 121.09(17)
C28 C29 H29 119.9
C30 C29 C28 120.2(2)
C30 C29 H29 119.9
C29 C30 H30 120.1
C31 C30 C29 119.7(3)
C31 C30 H30 120.1
C30 C31 H31 119.9
C32 C31 C30 120.3(2)
C32 C31 H31 119.9
C31 C32 H32 119.8
C31 C32 C33 120.5(2)
C33 C32 H32 119.8
C28 C33 H33 120.1
C32 C33 C28 119.8(2)
C32 C33 H33 120.1
C35 C34 C39 119.39(18)
C35 C34 P2 120.27(14)
C39 C34 P2 120.33(15)
C34 C35 H35 120.0
C34 C35 C36 120.07(19)
C36 C35 H35 120.0
C35 C36 H36 119.8
C37 C36 C35 120.4(2)
C37 C36 H36 119.8
C36 C37 H37 120.3
C36 C37 C38 119.5(2)
C38 C37 H37 120.3
C37 C38 H38 119.5
C39 C38 C37 120.94(19)
C39 C38 H38 119.5
C34 C39 H39 120.2
C38 C39 C34 119.67(19)
C38 C39 H39 120.2
C1 N1 P2 107.93(12)
C1 N1 Ni 130.30(13)
P2 N1 Ni 117.82(9)
C3 S1 Ni 112.66(8)
C8 S2 Ni 106.60(7)
C15 P1 Ni 102.90(7)
C16 P1 C15 103.73(10)
C16 P1 Ni 118.43(7)
C22 P1 C15 104.92(9)
C22 P1 C16 106.66(9)
C22 P1 Ni 118.24(7)
C15 P2 C34 105.08(9)
C28 P2 C15 106.57(10)
C28 P2 C34 109.12(9)
N1 P2 C15 102.33(9)
N1 P2 C28 113.05(9)
N1 P2 C34 119.38(9)
N1 Ni S1 96.63(5)
N1 Ni S2 174.22(5)
N1 Ni P1 92.97(5)
S1 Ni S2 85.75(2)
S1 Ni P1 170.16(2)
P1 Ni S2 84.88(2)

loop_
_geom_bond_atom_site_label_1
_geom_bond_atom_site_label_2
_geom_bond_distance
C1 C2 1.473(3)
C1 O 1.250(2)
C1 N1 1.383(2)
C2 C3 1.400(3)
C2 C7 1.411(3)
C3 C4 1.410(3)
C3 S1 1.745(2)
C4 H4 0.9500
C4 C5 1.370(4)
C5 H5 0.9500
C5 C6 1.391(4)
C6 H6 0.9500
C6 C7 1.368(3)
C7 H7 0.9500
C8 C9 1.401(3)
C8 C13 1.396(3)
C8 S2 1.754(2)
C9 C10 1.401(3)
C9 C14 1.437(3)
C10 H10 0.9500
C10 C11 1.371(4)
C11 H11 0.9500
C11 C12 1.375(4)
C12 H12 0.9500
C12 C13 1.379(3)
C13 H13 0.9500
C14 N2 1.140(3)
C15 H15A 0.9900
C15 H15B 0.9900
C15 P1 1.835(2)
C15 P2 1.8030(18)
C16 C17 1.387(3)
C16 C21 1.391(3)
C16 P1 1.817(2)
C17 H17 0.9500
C17 C18 1.385(3)
C18 H18 0.9500
C18 C19 1.382(4)
C19 H19 0.9500
C19 C20 1.369(4)
C20 H20 0.9500
C20 C21 1.383(3)
C21 H21 0.9500
C22 C23 1.385(3)
C22 C27 1.381(3)
C22 P1 1.8139(18)
C23 H23 0.9500
C23 C24 1.389(3)
C24 H24 0.9500
C24 C25 1.370(4)
C25 H25 0.9500
C25 C26 1.369(4)
C26 H26 0.9500
C26 C27 1.383(3)
C27 H27 0.9500
C28 C29 1.387(3)
C28 C33 1.391(3)
C28 P2 1.795(2)
C29 H29 0.9500
C29 C30 1.384(3)
C30 H30 0.9500
C30 C31 1.380(4)
C31 H31 0.9500
C31 C32 1.371(4)
C32 H32 0.9500
C32 C33 1.380(3)
C33 H33 0.9500
C34 C35 1.384(3)
C34 C39 1.401(3)
C34 P2 1.8038(19)
C35 H35 0.9500
C35 C36 1.386(3)
C36 H36 0.9500
C36 C37 1.379(3)
C37 H37 0.9500
C37 C38 1.380(3)
C38 H38 0.9500
C38 C39 1.374(3)
C39 H39 0.9500
N1 P2 1.6791(17)
N1 Ni 1.9327(15)
S1 Ni 2.1517(6)
S2 Ni 2.2218(5)
P1 Ni 2.1599(6)

loop_
_geom_torsion_atom_site_label_1
_geom_torsion_atom_site_label_2
_geom_torsion_atom_site_label_3
_geom_torsion_atom_site_label_4
_geom_torsion
C1 C2 C3 C4 -178.59(19)
C1 C2 C3 S1 6.0(3)
C1 C2 C7 C6 -179.92(19)
C1 N1 P2 C15 -166.52(13)
C1 N1 P2 C28 79.25(14)
C1 N1 P2 C34 -51.14(15)
C2 C1 N1 P2 173.34(15)
C2 C1 N1 Ni -30.1(3)
C2 C3 C4 C5 -2.4(3)
C2 C3 S1 Ni -15.5(2)
C3 C2 C7 C6 -1.8(3)
C3 C4 C5 C6 -0.6(4)
C4 C3 S1 Ni 169.07(15)
C4 C5 C6 C7 2.3(4)
C5 C6 C7 C2 -1.1(3)
C7 C2 C3 C4 3.5(3)
C7 C2 C3 S1 -171.86(15)
C8 C9 C10 C11 0.0(4)
C9 C8 C13 C12 -3.1(4)
C9 C8 S2 Ni 163.51(16)
C9 C10 C11 C12 -2.2(4)
C10 C11 C12 C13 1.7(4)
C11 C12 C13 C8 1.0(4)
C13 C8 C9 C10 2.6(3)
C13 C8 C9 C14 -177.3(2)
C13 C8 S2 Ni -16.3(2)
C14 C9 C10 C11 179.9(2)
C16 C17 C18 C19 1.2(4)
C17 C16 C21 C20 1.2(3)
C17 C16 P1 C15 -51.02(18)
C17 C16 P1 C22 59.46(18)
C17 C16 P1 Ni -164.20(14)
C17 C18 C19 C20 0.5(4)
C18 C19 C20 C21 -1.2(3)
C19 C20 C21 C16 0.4(3)
C21 C16 C17 C18 -2.0(3)
C21 C16 P1 C15 125.49(16)
C21 C16 P1 C22 -124.03(16)
C21 C16 P1 Ni 12.31(18)
C22 C23 C24 C25 -0.3(4)
C23 C22 C27 C26 1.3(4)
C23 C22 P1 C15 131.6(2)
C23 C22 P1 C16 21.9(2)
C23 C22 P1 Ni -114.52(19)
C23 C24 C25 C26 1.2(4)
C24 C25 C26 C27 -0.8(4)
C25 C26 C27 C22 -0.5(4)
C27 C22 C23 C24 -0.9(4)
C27 C22 P1 C15 -55.6(2)
C27 C22 P1 C16 -165.27(19)
C27 C22 P1 Ni 58.3(2)
C28 C29 C30 C31 -1.0(4)
C29 C28 C33 C32 0.8(3)
C29 C28 P2 C15 53.62(19)
C29 C28 P2 C34 -59.36(19)
C29 C28 P2 N1 165.25(16)
C29 C30 C31 C32 0.8(4)
C30 C31 C32 C33 0.2(4)
C31 C32 C33 C28 -1.0(3)
C33 C28 C29 C30 0.2(3)
C33 C28 P2 C15 -122.77(17)
C33 C28 P2 C34 124.25(16)
C33 C28 P2 N1 -11.13(19)
C34 C35 C36 C37 0.5(4)
C35 C34 C39 C38 0.5(3)
C35 C34 P2 C15 41.2(2)
C35 C34 P2 C28 155.11(17)
C35 C34 P2 N1 -72.76(19)
C35 C36 C37 C38 0.7(4)
C36 C37 C38 C39 -1.2(3)
C37 C38 C39 C34 0.6(3)
C39 C34 C35 C36 -1.1(3)
C39 C34 P2 C15 -137.50(17)
C39 C34 P2 C28 -23.54(19)
C39 C34 P2 N1 108.58(17)
O C1 C2 C3 -164.62(19)
O C1 C2 C7 13.3(3)
O C1 N1 P2 -4.2(2)
O C1 N1 Ni 152.39(15)
N1 C1 C2 C3 17.9(3)
N1 C1 C2 C7 -164.13(18)
S1 C3 C4 C5 173.4(2)
S2 C8 C9 C10 -177.26(18)
S2 C8 C9 C14 2.9(3)
S2 C8 C13 C12 176.7(2)
P1 C15 P2 C28 76.64(12)
P1 C15 P2 C34 -167.63(10)
P1 C15 P2 N1 -42.25(12)
P1 C16 C17 C18 174.60(18)
P1 C16 C21 C20 -175.36(16)
P1 C22 C23 C24 171.91(19)
P1 C22 C27 C26 -171.7(2)
P2 C15 P1 C16 -89.17(12)
P2 C15 P1 C22 159.08(11)
P2 C15 P1 Ni 34.80(11)
P2 C28 C29 C30 -176.26(18)
P2 C28 C33 C32 177.18(16)
P2 C34 C35 C36 -179.73(18)
P2 C34 C39 C38 179.18(16)
Ni N1 P2 C15 33.52(12)
Ni N1 P2 C28 -80.71(11)
Ni N1 P2 C34 148.90(9)
